data_4071611
loop_
_publ_author_name
'Yao, Shenglai'
'Brym, Markus'
'Merz, Klaus'
'Driess, Matthias'

_publ_section_title
;
 Facile Access to a Stable Divalent Germanium Compound with a Terminal
 PH2Group and Related PR2Derivatives
;
_journal_issue 14
_journal_name_full Organometallics
_journal_page_first 3601
_journal_paper_doi 10.1021/om800269f
_journal_volume 27
_journal_year 2008
_chemical_formula_sum 'C45 H79 Ge N2 P Si2'
_chemical_formula_weight 807.84
_chemical_name_systematic
; 
 ? 
;
_space_group_IT_number 14
_symmetry_cell_setting monoclinic
_symmetry_space_group_name_Hall '-P 2yn'
_symmetry_space_group_name_H-M 'P 1 21/n 1'
_atom_sites_solution_hydrogens geom
_atom_sites_solution_primary direct
_atom_sites_solution_secondary difmap
_audit_creation_method SHELXL-97
_cell_angle_alpha 90.00
_cell_angle_beta 93.2330(10)
_cell_angle_gamma 90.00
_cell_formula_units_Z 4
_cell_length_a 11.5933(4)
_cell_length_b 22.8578(9)
_cell_length_c 18.3221(7)
_cell_measurement_temperature 173(2)
_cell_volume 4847.6(3)
_computing_cell_refinement 'SAINT (Siemens, 1995)'
_computing_data_collection 'SMART (Siemens, 1995)'
_computing_data_reduction 'SAINT (Siemens, 1995)'
_computing_publication_material 'SHELXL-97 (Sheldrick, 1997)'
_computing_structure_refinement 'SHELXL-97 (Sheldrick, 1997)'
_computing_structure_solution 'SHELXS-97 (Sheldrick, 1990)'
_diffrn_ambient_temperature 173(2)
_diffrn_measured_fraction_theta_full 1.000
_diffrn_measured_fraction_theta_max 1.000
_diffrn_measurement_device_type 'Siemens SMART CCD'
_diffrn_measurement_method \w
_diffrn_radiation_monochromator graphite
_diffrn_radiation_source 'fine-focus sealed tube'
_diffrn_radiation_type MoK\a
_diffrn_radiation_wavelength 0.71073
_diffrn_reflns_av_R_equivalents 0.0647
_diffrn_reflns_av_sigmaI/netI 0.0442
_diffrn_reflns_limit_h_max 8
_diffrn_reflns_limit_h_min -13
_diffrn_reflns_limit_k_max 27
_diffrn_reflns_limit_k_min -27
_diffrn_reflns_limit_l_max 21
_diffrn_reflns_limit_l_min -20
_diffrn_reflns_number 29934
_diffrn_reflns_theta_full 25.00
_diffrn_reflns_theta_max 25.00
_diffrn_reflns_theta_min 1.43
_exptl_absorpt_coefficient_mu 0.744
_exptl_absorpt_correction_T_max 0.7551
_exptl_absorpt_correction_T_min 0.6638
_exptl_absorpt_correction_type empirical
_exptl_absorpt_process_details 'SADABS (Sheldrick, 1996)'
_exptl_crystal_colour yellow
_exptl_crystal_density_diffrn 1.107
_exptl_crystal_density_method 'not measured'
_exptl_crystal_description rod
_exptl_crystal_F_000 1752
_exptl_crystal_size_max 0.60
_exptl_crystal_size_mid 0.40
_exptl_crystal_size_min 0.40
_refine_diff_density_max 0.640
_refine_diff_density_min -0.562
_refine_diff_density_rms 0.066
_refine_ls_extinction_method none
_refine_ls_goodness_of_fit_ref 1.133
_refine_ls_hydrogen_treatment constr
_refine_ls_matrix_type full
_refine_ls_number_parameters 476
_refine_ls_number_reflns 8532
_refine_ls_number_restraints 10
_refine_ls_restrained_S_all 1.139
_refine_ls_R_factor_all 0.0647
_refine_ls_R_factor_gt 0.0463
_refine_ls_shift/su_max 0.001
_refine_ls_shift/su_mean 0.000
_refine_ls_structure_factor_coef Fsqd
_refine_ls_weighting_details 'calc w=1/[\s^2^(Fo^2^)+(0.0666P)^2^+1.4402P] where P=(Fo^2^+2Fc^2^)/3'
_refine_ls_weighting_scheme calc
_refine_ls_wR_factor_gt 0.1130
_refine_ls_wR_factor_ref 0.1259
_reflns_number_gt 6718
_reflns_number_total 8532
_reflns_threshold_expression >2sigma(I)
_cod_data_source_file om800269f-file001.cif
_cod_data_source_block COMPOUND(4)
_cod_original_sg_symbol_H-M P21/n
_cod_database_code 4071611

loop_
_symmetry_equiv_pos_as_xyz
'x, y, z'
'-x+1/2, y+1/2, -z+1/2'
'-x, -y, -z'
'x-1/2, -y-1/2, z-1/2'

loop_
_atom_site_label
_atom_site_type_symbol
_atom_site_fract_x
_atom_site_fract_y
_atom_site_fract_z
_atom_site_U_iso_or_equiv
_atom_site_adp_type
_atom_site_occupancy
_atom_site_symmetry_multiplicity
_atom_site_calc_flag
_atom_site_refinement_flags
Ge1 Ge 0.33526(2) 0.131749(12) 0.240868(15) 0.02273(10) Uani 1 1 d .
P1 P 0.38895(7) 0.19384(4) 0.34219(4) 0.03275(19) Uani 1 1 d .
Si1 Si 0.50742(8) 0.14813(5) 0.42269(5) 0.0409(2) Uani 1 1 d .
N1 N 0.38157(18) 0.17795(10) 0.15417(11) 0.0223(5) Uani 1 1 d .
C1 C 0.3899(3) 0.26691(14) 0.07912(17) 0.0336(7) Uani 1 1 d .
H1A H 0.4569 0.2856 0.1044 0.050 Uiso 1 1 calc R
H1B H 0.3359 0.2971 0.0604 0.050 Uiso 1 1 calc R
H1C H 0.4155 0.2435 0.0383 0.050 Uiso 1 1 calc R
Si2 Si 0.40540(8) 0.29032(4) 0.35615(5) 0.0365(2) Uani 1 1 d .
N2 N 0.17051(18) 0.16359(10) 0.22693(12) 0.0221(5) Uani 1 1 d .
C2 C 0.3308(2) 0.22809(12) 0.13145(14) 0.0241(6) Uani 1 1 d .
C3 C 0.2221(2) 0.24483(12) 0.15263(15) 0.0262(6) Uani 1 1 d .
H3 H 0.1990 0.2837 0.1407 0.031 Uiso 1 1 calc R
C4 C 0.1426(2) 0.21102(12) 0.18951(14) 0.0236(6) Uani 1 1 d .
C5 C 0.0187(2) 0.23224(15) 0.18154(18) 0.0374(7) Uani 1 1 d .
H5A H -0.0312 0.2051 0.2067 0.056 Uiso 1 1 calc R
H5B H -0.0063 0.2340 0.1296 0.056 Uiso 1 1 calc R
H5C H 0.0134 0.2713 0.2032 0.056 Uiso 1 1 calc R
C6 C 0.0818(2) 0.13018(12) 0.26186(15) 0.0252(6) Uani 1 1 d .
C7 C 0.0391(2) 0.14953(13) 0.32825(16) 0.0302(6) Uani 1 1 d .
C8 C -0.0459(3) 0.11585(15) 0.35981(17) 0.0373(7) Uani 1 1 d .
H8 H -0.0756 0.1283 0.4045 0.045 Uiso 1 1 calc R
C9 C -0.0871(3) 0.06518(16) 0.32766(19) 0.0438(8) Uani 1 1 d .
H9 H -0.1450 0.0431 0.3500 0.053 Uiso 1 1 calc R
C10 C -0.0445(3) 0.04629(15) 0.26284(18) 0.0411(8) Uani 1 1 d .
H10 H -0.0736 0.0112 0.2408 0.049 Uiso 1 1 calc R
C11 C 0.0408(2) 0.07793(13) 0.22914(16) 0.0307(6) Uani 1 1 d .
C12 C 0.0779(3) 0.20527(14) 0.36814(16) 0.0358(7) Uani 1 1 d .
H12 H 0.1401 0.2237 0.3402 0.043 Uiso 1 1 calc R
C13 C -0.0208(3) 0.24982(16) 0.3724(2) 0.0476(9) Uani 1 1 d .
H13A H -0.0520 0.2591 0.3229 0.071 Uiso 1 1 calc R
H13B H 0.0087 0.2856 0.3962 0.071 Uiso 1 1 calc R
H13C H -0.0821 0.2332 0.4007 0.071 Uiso 1 1 calc R
C14 C 0.1284(3) 0.19153(19) 0.44521(18) 0.0515(10) Uani 1 1 d .
H14A H 0.0671 0.1771 0.4752 0.077 Uiso 1 1 calc R
H14B H 0.1622 0.2271 0.4673 0.077 Uiso 1 1 calc R
H14C H 0.1885 0.1615 0.4425 0.077 Uiso 1 1 calc R
C15 C 0.0813(3) 0.05605(13) 0.15609(16) 0.0322(7) Uani 1 1 d .
H15 H 0.1561 0.0759 0.1472 0.039 Uiso 1 1 calc R
C16 C -0.0064(4) 0.0739(3) 0.0947(2) 0.0888(18) Uani 1 1 d .
H16A H 0.0173 0.0579 0.0482 0.133 Uiso 1 1 calc R
H16B H -0.0099 0.1167 0.0915 0.133 Uiso 1 1 calc R
H16C H -0.0827 0.0586 0.1049 0.133 Uiso 1 1 calc R
C17 C 0.1018(5) -0.00887(18) 0.1548(3) 0.0873(17) Uani 1 1 d .
H17A H 0.1601 -0.0194 0.1934 0.131 Uiso 1 1 calc R
H17B H 0.1292 -0.0201 0.1071 0.131 Uiso 1 1 calc R
H17C H 0.0295 -0.0294 0.1630 0.131 Uiso 1 1 calc R
C18 C 0.4728(2) 0.15462(12) 0.11098(14) 0.0255(6) Uani 1 1 d .
C19 C 0.5887(2) 0.16810(14) 0.12709(16) 0.0318(7) Uani 1 1 d .
C20 C 0.6714(3) 0.14537(15) 0.08166(19) 0.0388(8) Uani 1 1 d .
H20 H 0.7508 0.1541 0.0921 0.047 Uiso 1 1 calc R
C21 C 0.6404(3) 0.11121(16) 0.0232(2) 0.0484(9) Uani 1 1 d .
H21 H 0.6977 0.0963 -0.0068 0.058 Uiso 1 1 calc R
C22 C 0.5251(3) 0.09811(15) 0.00740(19) 0.0445(8) Uani 1 1 d .
H22 H 0.5042 0.0743 -0.0337 0.053 Uiso 1 1 calc R
C23 C 0.4393(3) 0.11914(13) 0.05061(16) 0.0326(7) Uani 1 1 d .
C24 C 0.6304(3) 0.20703(16) 0.19045(17) 0.0399(8) Uani 1 1 d .
H24 H 0.5616 0.2209 0.2161 0.048 Uiso 1 1 calc R
C25 C 0.7081(3) 0.1726(2) 0.2446(2) 0.0614(11) Uani 1 1 d .
H25A H 0.6645 0.1400 0.2641 0.092 Uiso 1 1 calc R
H25B H 0.7353 0.1983 0.2848 0.092 Uiso 1 1 calc R
H25C H 0.7745 0.1574 0.2198 0.092 Uiso 1 1 calc R
C26 C 0.6958(3) 0.26084(17) 0.1635(2) 0.0497(9) Uani 1 1 d .
H26A H 0.7642 0.2479 0.1388 0.075 Uiso 1 1 calc R
H26B H 0.7197 0.2856 0.2053 0.075 Uiso 1 1 calc R
H26C H 0.6450 0.2832 0.1292 0.075 Uiso 1 1 calc R
C27 C 0.3139(3) 0.10454(14) 0.02995(17) 0.0373(7) Uani 1 1 d .
H27 H 0.2669 0.1167 0.0715 0.045 Uiso 1 1 calc R
C28 C 0.2693(4) 0.13828(18) -0.0377(2) 0.0584(10) Uani 1 1 d .
H28A H 0.2711 0.1803 -0.0271 0.088 Uiso 1 1 calc R
H28B H 0.1898 0.1263 -0.0511 0.088 Uiso 1 1 calc R
H28C H 0.3184 0.1299 -0.0782 0.088 Uiso 1 1 calc R
C29 C 0.2961(3) 0.03914(16) 0.0182(2) 0.0514(9) Uani 1 1 d .
H29A H 0.3351 0.0268 -0.0253 0.077 Uiso 1 1 calc R
H29B H 0.2133 0.0308 0.0114 0.077 Uiso 1 1 calc R
H29C H 0.3286 0.0178 0.0610 0.077 Uiso 1 1 calc R
C30 C 0.5384(3) 0.07304(17) 0.3889(2) 0.0539(10) Uani 1 1 d .
H30A H 0.5873 0.0757 0.3471 0.081 Uiso 1 1 calc R
H30B H 0.4657 0.0535 0.3738 0.081 Uiso 1 1 calc R
H30C H 0.5786 0.0505 0.4281 0.081 Uiso 1 1 calc R
C31 C 0.6493(3) 0.1866(2) 0.4425(2) 0.0663(12) Uani 1 1 d .
H31A H 0.7018 0.1609 0.4714 0.099 Uiso 1 1 calc R
H31B H 0.6363 0.2225 0.4700 0.099 Uiso 1 1 calc R
H31C H 0.6836 0.1964 0.3964 0.099 Uiso 1 1 calc R
C32 C 0.4389(4) 0.1416(2) 0.5135(2) 0.0670(12) Uani 1 1 d .
H32A H 0.3702 0.1167 0.5079 0.101 Uiso 1 1 calc R
H32B H 0.4166 0.1805 0.5301 0.101 Uiso 1 1 calc R
H32C H 0.4944 0.1242 0.5495 0.101 Uiso 1 1 calc R
C33 C 0.2704(3) 0.32893(15) 0.3224(2) 0.0497(9) Uani 1 1 d .
H33A H 0.2831 0.3713 0.3242 0.075 Uiso 1 1 calc R
H33B H 0.2072 0.3186 0.3533 0.075 Uiso 1 1 calc R
H33C H 0.2502 0.3171 0.2719 0.075 Uiso 1 1 calc R
C34 C 0.4258(3) 0.30683(19) 0.4566(2) 0.0566(10) Uani 1 1 d .
H34A H 0.4984 0.2895 0.4761 0.085 Uiso 1 1 calc R
H34B H 0.3613 0.2903 0.4822 0.085 Uiso 1 1 calc R
H34C H 0.4283 0.3493 0.4639 0.085 Uiso 1 1 calc R
C35 C 0.5287(3) 0.32371(17) 0.3093(2) 0.0572(10) Uani 1 1 d .
H35A H 0.5136 0.3213 0.2562 0.086 Uiso 1 1 calc R
H35B H 0.6001 0.3025 0.3233 0.086 Uiso 1 1 calc R
H35C H 0.5372 0.3648 0.3238 0.086 Uiso 1 1 calc R
C36 C -0.3350(5) -0.0185(3) 0.2152(3) 0.0962(17) Uani 1 1 d D
H36A H -0.2912 -0.0267 0.1715 0.115 Uiso 1 1 calc R
H36B H -0.3095 0.0200 0.2350 0.115 Uiso 1 1 calc R
C37 C -0.4539(6) -0.0159(3) 0.1944(3) 0.108(2) Uani 1 1 d D
H37A H -0.4657 -0.0117 0.1407 0.129 Uiso 1 1 calc R
H37B H -0.4905 0.0178 0.2180 0.129 Uiso 1 1 calc R
C38 C -0.5042(6) -0.0720(5) 0.2191(6) 0.193(5) Uani 1 1 d D
H38A H -0.5222 -0.0984 0.1772 0.231 Uiso 1 1 calc R
H38B H -0.5756 -0.0649 0.2450 0.231 Uiso 1 1 calc R
C39 C -0.4104(11) -0.0974(4) 0.2702(5) 0.197(6) Uani 1 1 d D
H39A H -0.4364 -0.0987 0.3207 0.237 Uiso 1 1 calc R
H39B H -0.3921 -0.1378 0.2550 0.237 Uiso 1 1 calc R
C40 C -0.3102(7) -0.0610(3) 0.2672(5) 0.145(3) Uani 1 1 d D
H40A H -0.2916 -0.0428 0.3155 0.174 Uiso 1 1 calc R
H40B H -0.2429 -0.0845 0.2537 0.174 Uiso 1 1 calc R
C41 C 0.0962(7) -0.0637(3) 0.4288(4) 0.125(3) Uani 1 1 d D
H41A H 0.0162 -0.0523 0.4133 0.150 Uiso 1 1 calc R
H41B H 0.0940 -0.0991 0.4599 0.150 Uiso 1 1 calc R
C42 C 0.1669(9) -0.0744(3) 0.3635(4) 0.161(4) Uani 1 1 d D
H42A H 0.2027 -0.1137 0.3666 0.193 Uiso 1 1 calc R
H42B H 0.1172 -0.0722 0.3178 0.193 Uiso 1 1 calc R
C43 C 0.2555(8) -0.0295(4) 0.3639(4) 0.149(3) Uani 1 1 d D
H43A H 0.3328 -0.0479 0.3683 0.179 Uiso 1 1 calc R
H43B H 0.2490 -0.0074 0.3174 0.179 Uiso 1 1 calc R
C44 C 0.2430(7) 0.0090(4) 0.4230(5) 0.168(4) Uani 1 1 d D
H44A H 0.2180 0.0480 0.4047 0.201 Uiso 1 1 calc R
H44B H 0.3176 0.0134 0.4515 0.201 Uiso 1 1 calc R
C45 C 0.1580(7) -0.0150(4) 0.4683(4) 0.131(3) Uani 1 1 d D
H45A H 0.1022 0.0158 0.4805 0.157 Uiso 1 1 calc R
H45B H 0.1959 -0.0297 0.5145 0.157 Uiso 1 1 calc R

loop_
_atom_site_aniso_label
_atom_site_aniso_U_11
_atom_site_aniso_U_22
_atom_site_aniso_U_33
_atom_site_aniso_U_23
_atom_site_aniso_U_13
_atom_site_aniso_U_12
Ge1 0.02213(16) 0.02454(17) 0.02141(16) 0.00009(11) 0.00026(11) 0.00128(12)
P1 0.0353(4) 0.0354(4) 0.0266(4) -0.0049(3) -0.0067(3) 0.0000(3)
Si1 0.0372(5) 0.0582(6) 0.0264(4) -0.0009(4) -0.0068(4) 0.0043(4)
N1 0.0213(11) 0.0244(12) 0.0215(11) 0.0004(9) 0.0038(9) 0.0011(9)
C1 0.0296(16) 0.0348(17) 0.0369(17) 0.0089(13) 0.0079(13) 0.0019(13)
Si2 0.0347(5) 0.0382(5) 0.0366(5) -0.0129(4) 0.0022(4) -0.0034(4)
N2 0.0184(11) 0.0257(12) 0.0224(11) -0.0008(9) 0.0028(9) -0.0011(9)
C2 0.0235(14) 0.0278(15) 0.0209(13) -0.0025(11) 0.0007(11) -0.0021(11)
C3 0.0239(14) 0.0251(14) 0.0301(15) 0.0017(12) 0.0047(11) 0.0011(11)
C4 0.0187(13) 0.0287(15) 0.0235(14) -0.0027(11) 0.0013(11) 0.0019(11)
C5 0.0231(15) 0.0462(19) 0.0433(18) 0.0101(15) 0.0049(13) 0.0078(13)
C6 0.0210(13) 0.0293(15) 0.0251(14) 0.0039(11) -0.0004(11) -0.0019(11)
C7 0.0244(15) 0.0386(17) 0.0277(15) 0.0033(13) 0.0017(12) -0.0010(12)
C8 0.0324(16) 0.050(2) 0.0301(16) 0.0056(14) 0.0095(13) -0.0043(14)
C9 0.0360(18) 0.050(2) 0.046(2) 0.0121(16) 0.0117(15) -0.0120(15)
C10 0.0410(18) 0.0369(18) 0.0457(19) 0.0004(15) 0.0057(15) -0.0154(15)
C11 0.0290(15) 0.0319(16) 0.0309(15) 0.0037(12) 0.0007(12) -0.0069(13)
C12 0.0317(16) 0.0448(19) 0.0319(16) -0.0048(14) 0.0104(13) -0.0084(14)
C13 0.047(2) 0.049(2) 0.048(2) -0.0107(16) 0.0115(16) 0.0018(17)
C14 0.044(2) 0.081(3) 0.0303(17) -0.0103(17) 0.0056(15) -0.0073(19)
C15 0.0351(16) 0.0302(16) 0.0313(16) -0.0031(12) 0.0018(13) -0.0082(13)
C16 0.086(3) 0.146(5) 0.033(2) -0.006(3) -0.003(2) 0.053(3)
C17 0.160(5) 0.042(2) 0.065(3) -0.003(2) 0.042(3) 0.013(3)
C18 0.0233(14) 0.0310(15) 0.0228(14) 0.0014(11) 0.0064(11) 0.0047(12)
C19 0.0259(15) 0.0375(17) 0.0326(16) 0.0030(13) 0.0068(12) 0.0041(13)
C20 0.0227(15) 0.0461(19) 0.0484(19) -0.0029(15) 0.0100(14) 0.0016(13)
C21 0.0402(19) 0.049(2) 0.058(2) -0.0084(18) 0.0260(17) 0.0067(16)
C22 0.045(2) 0.046(2) 0.0435(19) -0.0137(16) 0.0151(16) 0.0033(16)
C23 0.0330(16) 0.0345(16) 0.0308(16) -0.0030(13) 0.0075(13) 0.0024(13)
C24 0.0241(15) 0.060(2) 0.0360(17) -0.0076(15) 0.0039(13) -0.0066(15)
C25 0.038(2) 0.097(3) 0.048(2) 0.010(2) -0.0064(17) -0.011(2)
C26 0.0311(18) 0.056(2) 0.062(2) -0.0081(18) 0.0048(16) -0.0085(16)
C27 0.0341(17) 0.0441(19) 0.0339(17) -0.0124(14) 0.0031(13) 0.0007(14)
C28 0.050(2) 0.063(3) 0.061(3) 0.003(2) -0.0095(19) 0.0024(19)
C29 0.046(2) 0.050(2) 0.059(2) -0.0127(18) 0.0039(17) -0.0078(17)
C30 0.058(2) 0.057(2) 0.045(2) 0.0058(18) -0.0085(17) 0.0147(19)
C31 0.038(2) 0.103(4) 0.056(2) -0.016(2) -0.0181(18) 0.004(2)
C32 0.073(3) 0.099(4) 0.0288(19) 0.010(2) -0.0007(18) 0.014(2)
C33 0.050(2) 0.0341(18) 0.064(2) -0.0114(16) -0.0083(18) 0.0027(16)
C34 0.054(2) 0.068(3) 0.047(2) -0.0291(19) -0.0019(17) -0.003(2)
C35 0.056(2) 0.045(2) 0.072(3) -0.0126(19) 0.017(2) -0.0088(18)
C36 0.096(4) 0.101(5) 0.092(4) -0.018(3) 0.006(3) -0.014(4)
C37 0.117(5) 0.114(5) 0.087(4) -0.049(4) -0.035(4) 0.045(4)
C38 0.095(5) 0.288(14) 0.198(10) -0.110(10) 0.040(6) -0.111(7)
C39 0.334(15) 0.133(7) 0.119(6) 0.046(5) -0.044(8) -0.140(9)
C40 0.143(7) 0.097(5) 0.190(9) 0.014(5) -0.037(6) 0.009(5)
C41 0.178(7) 0.060(3) 0.145(6) 0.011(4) 0.080(5) 0.001(4)
C42 0.342(13) 0.057(3) 0.094(5) 0.006(3) 0.097(6) -0.016(6)
C43 0.177(8) 0.153(8) 0.123(6) -0.007(6) 0.069(6) -0.014(6)
C44 0.147(7) 0.198(9) 0.164(8) -0.068(7) 0.057(6) -0.053(7)
C45 0.143(6) 0.172(8) 0.083(4) -0.018(5) 0.041(4) 0.015(6)

loop_
_atom_type_symbol
_atom_type_description
_atom_type_scat_dispersion_real
_atom_type_scat_dispersion_imag
_atom_type_scat_source
C C 0.0033 0.0016 'International Tables Vol C Tables 4.2.6.8 and 6.1.1.4'
H H 0.0000 0.0000 'International Tables Vol C Tables 4.2.6.8 and 6.1.1.4'
N N 0.0061 0.0033 'International Tables Vol C Tables 4.2.6.8 and 6.1.1.4'
Si Si 0.0817 0.0704 'International Tables Vol C Tables 4.2.6.8 and 6.1.1.4'
P P 0.1023 0.0942 'International Tables Vol C Tables 4.2.6.8 and 6.1.1.4'
Ge Ge 0.1547 1.8001 'International Tables Vol C Tables 4.2.6.8 and 6.1.1.4'

loop_
_geom_angle_atom_site_label_1
_geom_angle_atom_site_label_2
_geom_angle_atom_site_label_3
_geom_angle
N1 Ge1 N2 90.20(9)
N1 Ge1 P1 103.46(7)
N2 Ge1 P1 94.93(6)
Si1 P1 Si2 110.13(5)
Si1 P1 Ge1 111.14(4)
Si2 P1 Ge1 133.93(4)
C30 Si1 C31 108.1(2)
C30 Si1 C32 108.5(2)
C31 Si1 C32 105.9(2)
C30 Si1 P1 109.65(12)
C31 Si1 P1 114.18(15)
C32 Si1 P1 110.30(14)
C2 N1 C18 117.5(2)
C2 N1 Ge1 124.22(17)
C18 N1 Ge1 118.19(17)
C35 Si2 C33 107.60(19)
C35 Si2 C34 108.07(18)
C33 Si2 C34 106.59(18)
C35 Si2 P1 114.44(12)
C33 Si2 P1 111.37(12)
C34 Si2 P1 108.44(14)
C4 N2 C6 120.2(2)
C4 N2 Ge1 124.01(18)
C6 N2 Ge1 115.81(17)
N1 C2 C3 122.3(2)
N1 C2 C1 119.7(2)
C3 C2 C1 117.9(2)
C2 C3 C4 127.7(3)
N2 C4 C3 123.8(2)
N2 C4 C5 121.2(2)
C3 C4 C5 114.9(2)
C11 C6 C7 120.5(3)
C11 C6 N2 119.2(2)
C7 C6 N2 120.3(2)
C8 C7 C6 118.2(3)
C8 C7 C12 117.2(3)
C6 C7 C12 124.6(3)
C9 C8 C7 121.5(3)
C8 C9 C10 120.0(3)
C9 C10 C11 121.0(3)
C10 C11 C6 118.8(3)
C10 C11 C15 118.6(3)
C6 C11 C15 122.5(2)
C7 C12 C14 111.0(3)
C7 C12 C13 112.2(3)
C14 C12 C13 109.7(3)
C17 C15 C16 110.5(4)
C17 C15 C11 113.2(3)
C16 C15 C11 109.5(3)
C19 C18 C23 120.9(3)
C19 C18 N1 121.7(2)
C23 C18 N1 117.4(2)
C18 C19 C20 118.4(3)
C18 C19 C24 123.5(3)
C20 C19 C24 118.1(3)
C21 C20 C19 121.4(3)
C20 C21 C22 120.0(3)
C21 C22 C23 121.2(3)
C22 C23 C18 118.1(3)
C22 C23 C27 119.2(3)
C18 C23 C27 122.7(3)
C19 C24 C25 110.3(3)
C19 C24 C26 111.3(3)
C25 C24 C26 109.7(3)
C23 C27 C29 111.8(3)
C23 C27 C28 111.5(3)
C29 C27 C28 110.2(3)
C40 C36 C37 112.3(6)
C36 C37 C38 105.9(6)
C37 C38 C39 103.8(5)
C40 C39 C38 108.1(6)
C36 C40 C39 107.3(7)
C45 C41 C42 103.8(6)
C43 C42 C41 107.3(6)
C44 C43 C42 110.0(6)
C43 C44 C45 108.1(7)
C44 C45 C41 109.4(6)

loop_
_geom_bond_atom_site_label_1
_geom_bond_atom_site_label_2
_geom_bond_distance
Ge1 N1 2.006(2)
Ge1 N2 2.046(2)
Ge1 P1 2.3912(8)
P1 Si1 2.2192(12)
P1 Si2 2.2270(12)
Si1 C30 1.866(4)
Si1 C31 1.882(4)
Si1 C32 1.889(4)
N1 C2 1.344(4)
N1 C18 1.457(3)
C1 C2 1.500(4)
Si2 C35 1.872(4)
Si2 C33 1.872(4)
Si2 C34 1.880(3)
N2 C4 1.313(4)
N2 C6 1.458(3)
C2 C3 1.393(4)
C3 C4 1.405(4)
C4 C5 1.516(4)
C6 C11 1.407(4)
C6 C7 1.410(4)
C7 C8 1.400(4)
C7 C12 1.524(4)
C8 C9 1.373(5)
C9 C10 1.381(5)
C10 C11 1.397(4)
C11 C15 1.527(4)
C12 C14 1.531(5)
C12 C13 1.537(5)
C15 C17 1.503(5)
C15 C16 1.529(5)
C18 C19 1.393(4)
C18 C23 1.408(4)
C19 C20 1.405(4)
C19 C24 1.520(4)
C20 C21 1.357(5)
C21 C22 1.384(5)
C22 C23 1.392(4)
C23 C27 1.519(4)
C24 C25 1.522(5)
C24 C26 1.541(5)
C27 C29 1.522(5)
C27 C28 1.525(5)
C36 C40 1.380(8)
C36 C37 1.411(7)
C37 C38 1.490(10)
C38 C39 1.510(11)
C39 C40 1.432(10)
C41 C45 1.491(9)
C41 C42 1.507(8)
C42 C43 1.452(9)
C43 C44 1.409(9)
C44 C45 1.432(9)
